data_4306469
loop_
_publ_author_name
'Ya-Qian Lan'
'Shun-Li Li'
'Jun-Sheng Qin'
'Dong-Ying Du'
'Xin-Long Wang'
'Zhong-Min Su'
'Qiang Fu'

_publ_section_title
;
Self-Assembly of 2D\\rightarrow2D Interpenetrating Coordination Polymers Showing
Polyrotaxane- and Polycatenane-like Motifs: Influence of Various Ligands on
Topological Structural Diversity
;
_journal_name_full 'Inorganic Chemistry'
_journal_page_first 10600
_journal_page_last 10610
_journal_paper_doi 10.1021/ic801275w
_journal_volume 47
_journal_year 2008
_chemical_formula_sum 'C58 H48 Cd2 N8 O10'
_chemical_formula_weight 1241.84
_chemical_name_systematic
;
 ?
;
_space_group_IT_number 2
_symmetry_cell_setting triclinic
_symmetry_space_group_name_Hall '-P 1'
_symmetry_space_group_name_H-M 'P -1'
_atom_sites_solution_hydrogens geom
_atom_sites_solution_primary direct
_atom_sites_solution_secondary difmap
_audit_creation_method SHELXL-97
_cell_angle_alpha 100.7460(10)
_cell_angle_beta 97.9240(10)
_cell_angle_gamma 100.6960(10)
_cell_formula_units_Z 2
_cell_length_a 9.7860(6)
_cell_length_b 14.7460(9)
_cell_length_c 19.8720(12)
_cell_measurement_temperature 293(2)
_cell_measurement_theta_max 25.06
_cell_measurement_theta_min 1.59
_cell_volume 2723.8(3)
_computing_cell_refinement 'SMART (Bruker, 1997)'
_computing_data_collection 'SMART (Bruker, 1997)'
_computing_data_reduction SAINT
_computing_molecular_graphics 'SHELXTL-PLUS (Sheldrick, 1990)'
_computing_publication_material SHELXL-97
_computing_structure_refinement 'SHELXL-97 (Sheldrick, 1997)'
_computing_structure_solution 'SHELXS-97(Sheldrick, 1997)'
_diffrn_ambient_temperature 293(2)
_diffrn_measured_fraction_theta_full 0.986
_diffrn_measured_fraction_theta_max 0.985
_diffrn_measurement_device_type 'Bruker APEX CCD area-detector'
_diffrn_measurement_method '\w scans'
_diffrn_radiation_monochromator graphite
_diffrn_radiation_source 'fine-focus sealed tube'
_diffrn_radiation_type MoK\a
_diffrn_radiation_wavelength 0.71069
_diffrn_reflns_av_R_equivalents 0.0194
_diffrn_reflns_av_sigmaI/netI 0.0461
_diffrn_reflns_limit_h_max 11
_diffrn_reflns_limit_h_min -11
_diffrn_reflns_limit_k_max 17
_diffrn_reflns_limit_k_min -17
_diffrn_reflns_limit_l_max 18
_diffrn_reflns_limit_l_min -23
_diffrn_reflns_number 13923
_diffrn_reflns_theta_full 25.00
_diffrn_reflns_theta_max 25.06
_diffrn_reflns_theta_min 1.59
_diffrn_standards_number 0
_exptl_absorpt_coefficient_mu 0.847
_exptl_absorpt_correction_T_max 0.802
_exptl_absorpt_correction_T_min 0.777
_exptl_absorpt_correction_type multi-scan
_exptl_absorpt_process_details 'SADABS(Sheldrick, 1996)'
_exptl_crystal_colour colorless
_exptl_crystal_density_diffrn 1.514
_exptl_crystal_density_method 'not measured'
_exptl_crystal_description block
_exptl_crystal_F_000 1256
_exptl_crystal_size_max 0.31
_exptl_crystal_size_mid 0.30
_exptl_crystal_size_min 0.26
_refine_diff_density_max 0.744
_refine_diff_density_min -0.480
_refine_diff_density_rms 0.063
_refine_ls_extinction_method none
_refine_ls_goodness_of_fit_ref 1.042
_refine_ls_hydrogen_treatment constr
_refine_ls_matrix_type full
_refine_ls_number_parameters 703
_refine_ls_number_reflns 9522
_refine_ls_number_restraints 0
_refine_ls_restrained_S_all 1.042
_refine_ls_R_factor_all 0.0766
_refine_ls_R_factor_gt 0.0458
_refine_ls_shift/su_max 0.000
_refine_ls_shift/su_mean 0.000
_refine_ls_structure_factor_coef Fsqd
_refine_ls_weighting_details 'calc w=1/[\s^2^(Fo^2^)+(0.0446P)^2^+1.2901P] where P=(Fo^2^+2Fc^2^)/3'
_refine_ls_weighting_scheme calc
_refine_ls_wR_factor_gt 0.0976
_refine_ls_wR_factor_ref 0.1117
_reflns_number_gt 6413
_reflns_number_total 9522
_reflns_threshold_expression >2sigma(I)
_cod_data_source_file ic801275w_si_001_1.cif
_cod_data_source_block 1
_cod_depositor_comments
;
The following automatic conversions were performed:
'_symmetry_cell_setting' value 'Triclinic' changed to 'triclinic'
according to '/home/saulius/struct/CIF-dictionaries/cif_core.dic'
dictionary named 'cif_core.dic' version 2.4.1 from 2010-06-29.

Automatic conversion script
Id: cif_fix_enum 1527 2010-12-29 10:47:43Z saulius 
;
_cod_original_sg_symbol_Hall -P1
_cod_database_code 4306469

loop_
_symmetry_equiv_pos_as_xyz
'x, y, z'
'-x, -y, -z'

loop_
_atom_site_label
_atom_site_type_symbol
_atom_site_fract_x
_atom_site_fract_y
_atom_site_fract_z
_atom_site_U_iso_or_equiv
_atom_site_adp_type
_atom_site_occupancy
_atom_site_symmetry_multiplicity
_atom_site_calc_flag
_atom_site_refinement_flags
_atom_site_disorder_assembly
_atom_site_disorder_group
Cd1 Cd 0.27023(4) 0.28306(2) 0.399979(19) 0.05816(13) Uani 1 1 d . . .
Cd2 Cd -0.23830(4) 0.78003(3) 0.094646(19) 0.06050(13) Uani 1 1 d . . .
C12 C 0.6725(5) -0.0888(3) 0.9296(2) 0.0575(12) Uani 1 1 d . . .
O10 O 1.6630(4) 0.7038(3) 0.1955(2) 0.0887(12) Uani 1 1 d . . .
N1 N 0.1779(4) 0.4119(3) 0.4221(2) 0.0663(11) Uani 1 1 d . . .
O4 O 0.7375(4) -0.0843(3) 1.0498(2) 0.0849(11) Uani 1 1 d . . .
O2 O 0.3066(5) 0.1438(3) 0.4339(2) 0.1035(14) Uani 1 1 d . . .
N8 N 0.0833(4) 0.2016(3) 0.3144(2) 0.0652(11) Uani 1 1 d . . .
O6 O 0.4833(4) 0.3964(3) 0.4146(2) 0.0780(10) Uani 1 1 d . . .
N7 N -0.0243(4) 0.1452(3) 0.2064(2) 0.0650(11) Uani 1 1 d . . .
N2 N 0.1780(5) 0.5606(3) 0.4641(2) 0.0714(12) Uani 1 1 d . . .
O9 O 1.5432(4) 0.7623(3) 0.1183(2) 0.0856(11) Uani 1 1 d . . .
N4 N -0.0596(4) 0.8561(3) 0.1799(2) 0.0651(11) Uani 1 1 d . . .
C2 C 0.3472(5) 0.1245(4) 0.5500(3) 0.0591(12) Uani 1 1 d . . .
O5 O 0.7502(5) -0.2097(3) 0.9762(2) 0.0989(13) Uani 1 1 d . . .
O7 O 0.4098(4) 0.3009(3) 0.3137(2) 0.0987(14) Uani 1 1 d . . .
N3 N 0.0424(5) 0.9194(3) 0.2882(2) 0.0760(13) Uani 1 1 d . . .
C52 C -0.1355(5) 0.1952(4) 0.1036(3) 0.0655(13) Uani 1 1 d . . .
O1 O 0.3085(5) 0.2626(3) 0.5138(2) 0.1094(15) Uani 1 1 d . . .
C27 C 1.4149(5) 0.6825(4) 0.1910(3) 0.0657(13) Uani 1 1 d . . .
N5 N -0.2357(5) 0.6277(3) 0.0519(2) 0.0743(12) Uani 1 1 d . . .
C35 C 0.1824(6) 0.7288(3) 0.4658(3) 0.0648(13) Uani 1 1 d . . .
C14 C 0.6361(6) -0.0013(4) 0.9419(3) 0.0701(14) Uani 1 1 d . . .
H14 H 0.6530 0.0350 0.9870 0.084 Uiso 1 1 calc R . .
C17 C 0.6061(5) 0.4282(4) 0.3247(3) 0.0672(14) Uani 1 1 d . . .
C13 C 0.7262(5) -0.1287(4) 0.9897(3) 0.0643(13) Uani 1 1 d . . .
C15 C 0.5748(6) 0.0322(4) 0.8871(3) 0.0778(16) Uani 1 1 d . . .
H15 H 0.5505 0.0908 0.8957 0.093 Uiso 1 1 calc R . .
C1 C 0.3186(5) 0.1807(4) 0.4958(3) 0.0657(14) Uani 1 1 d . . .
C49 C -0.2906(5) 0.3195(4) 0.0565(3) 0.0746(15) Uani 1 1 d . . .
C11 C 0.6467(5) -0.1401(4) 0.8623(3) 0.0676(14) Uani 1 1 d . . .
H11 H 0.6709 -0.1987 0.8537 0.081 Uiso 1 1 calc R . .
C16 C 0.4932(5) 0.3716(4) 0.3527(3) 0.0634(13) Uani 1 1 d . . .
C40 C 0.2566(6) 0.7587(4) 0.4172(3) 0.0748(15) Uani 1 1 d . . .
H40 H 0.3337 0.7335 0.4072 0.090 Uiso 1 1 calc R . .
C24 C 1.1668(6) 0.6104(5) 0.2317(3) 0.092(2) Uani 1 1 d . . .
C34 C 0.2275(7) 0.6580(4) 0.5050(3) 0.0854(17) Uani 1 1 d . . .
H34A H 0.3298 0.6721 0.5170 0.102 Uiso 1 1 calc R . .
H34B H 0.1900 0.6635 0.5480 0.102 Uiso 1 1 calc R . .
C44 C -0.0684(5) 0.8613(3) 0.2454(3) 0.0649(14) Uani 1 1 d . . .
H44 H -0.1442 0.8278 0.2605 0.078 Uiso 1 1 calc R . .
C9 C 0.5496(6) -0.0205(5) 0.8204(3) 0.0777(16) Uani 1 1 d . . .
C57 C -0.0447(6) 0.1444(4) 0.3132(3) 0.0790(16) Uani 1 1 d . . .
H57 H -0.0806 0.1318 0.3523 0.095 Uiso 1 1 calc R . .
C56 C -0.1103(6) 0.1094(4) 0.2472(3) 0.0832(17) Uani 1 1 d . . .
H56 H -0.1983 0.0683 0.2322 0.100 Uiso 1 1 calc R . .
C55 C -0.0537(6) 0.1288(4) 0.1299(3) 0.0746(15) Uani 1 1 d . . .
H55A H -0.1066 0.0644 0.1111 0.089 Uiso 1 1 calc R . .
H55B H 0.0351 0.1355 0.1129 0.089 Uiso 1 1 calc R . .
C38 C 0.1033(6) 0.8640(3) 0.3978(3) 0.0656(14) Uani 1 1 d . . .
C28 C 1.2933(6) 0.7115(4) 0.1706(3) 0.0818(17) Uani 1 1 d . . .
H28 H 1.2945 0.7551 0.1423 0.098 Uiso 1 1 calc R . .
C58 C 0.0898(5) 0.1999(3) 0.2490(3) 0.0676(14) Uani 1 1 d . . .
H58 H 0.1658 0.2332 0.2339 0.081 Uiso 1 1 calc R . .
C33 C 0.2506(5) 0.4928(4) 0.4624(3) 0.0694(14) Uani 1 1 d . . .
H33 H 0.3419 0.5014 0.4867 0.083 Uiso 1 1 calc R . .
C43 C 0.0675(6) 0.9153(4) 0.1807(4) 0.0874(19) Uani 1 1 d . . .
H43 H 0.1044 0.9267 0.1416 0.105 Uiso 1 1 calc R . .
C29 C 1.1677(5) 0.6761(4) 0.1921(3) 0.0831(17) Uani 1 1 d . . .
H29 H 1.0860 0.6972 0.1795 0.100 Uiso 1 1 calc R . .
C10 C 0.5864(6) -0.1081(4) 0.8070(3) 0.0761(15) Uani 1 1 d . . .
H10 H 0.5706 -0.1441 0.7619 0.091 Uiso 1 1 calc R . .
C26 C 1.4106(6) 0.6168(4) 0.2317(3) 0.0854(18) Uani 1 1 d . . .
H26 H 1.4926 0.5973 0.2463 0.102 Uiso 1 1 calc R . .
N6 N -0.3132(5) 0.4732(4) 0.0253(3) 0.0905(15) Uani 1 1 d . . .
C7 C 0.3695(6) 0.1647(4) 0.6189(3) 0.0798(16) Uani 1 1 d . . .
H7 H 0.3640 0.2274 0.6331 0.096 Uiso 1 1 calc R . .
C22 C 0.6573(5) 0.5230(4) 0.3538(3) 0.0735(15) Uani 1 1 d . . .
H22 H 0.6217 0.5518 0.3913 0.088 Uiso 1 1 calc R . .
C5 C 0.4132(5) 0.0205(5) 0.6484(3) 0.0757(16) Uani 1 1 d . . .
C3 C 0.3555(6) 0.0322(4) 0.5313(3) 0.0811(17) Uani 1 1 d . . .
H3 H 0.3399 0.0032 0.4843 0.097 Uiso 1 1 calc R . .
O3 O 0.4856(5) 0.0152(4) 0.7654(3) 0.1315(18) Uani 1 1 d . . .
C6 C 0.4007(7) 0.1125(5) 0.6683(3) 0.0944(19) Uani 1 1 d . . .
H6 H 0.4132 0.1402 0.7154 0.113 Uiso 1 1 calc R . .
C4 C 0.3866(7) -0.0194(4) 0.5806(3) 0.0919(19) Uani 1 1 d . . .
H4 H 0.3891 -0.0827 0.5663 0.110 Uiso 1 1 calc R . .
C31 C 0.0504(5) 0.4303(4) 0.3971(3) 0.0777(16) Uani 1 1 d . . .
H31 H -0.0240 0.3864 0.3671 0.093 Uiso 1 1 calc R . .
O8 O 1.0440(6) 0.5645(4) 0.2547(3) 0.148(2) Uani 1 1 d . . .
C21 C 0.7624(6) 0.5763(5) 0.3274(4) 0.093(2) Uani 1 1 d . . .
H21 H 0.7953 0.6403 0.3474 0.112 Uiso 1 1 calc R . .
C30 C 1.5512(6) 0.7195(4) 0.1677(3) 0.0707(14) Uani 1 1 d . . .
C39 C 0.2170(6) 0.8262(4) 0.3830(3) 0.0801(16) Uani 1 1 d . . .
H39 H 0.2675 0.8459 0.3500 0.096 Uiso 1 1 calc R . .
C54 C -0.3493(6) 0.2493(4) 0.0829(4) 0.099(2) Uani 1 1 d . . .
H54 H -0.4446 0.2413 0.0859 0.119 Uiso 1 1 calc R . .
C41 C 0.0637(7) 0.9424(4) 0.3642(3) 0.0921(19) Uani 1 1 d . . .
H41A H -0.0224 0.9564 0.3784 0.111 Uiso 1 1 calc R . .
H41B H 0.1378 0.9991 0.3815 0.111 Uiso 1 1 calc R . .
C32 C 0.0492(6) 0.5212(4) 0.4224(3) 0.094(2) Uani 1 1 d . . .
H32 H -0.0246 0.5514 0.4135 0.112 Uiso 1 1 calc R . .
C8 C 0.4541(6) -0.0295(5) 0.6999(3) 0.099(2) Uani 1 1 d . . .
H8A H 0.3778 -0.0838 0.6959 0.119 Uiso 1 1 calc R . .
H8B H 0.5355 -0.0537 0.6884 0.119 Uiso 1 1 calc R . .
C37 C 0.0302(6) 0.8325(4) 0.4440(3) 0.0852(17) Uani 1 1 d . . .
H37 H -0.0487 0.8561 0.4531 0.102 Uiso 1 1 calc R . .
C42 C 0.1291(6) 0.9538(4) 0.2467(4) 0.099(2) Uani 1 1 d . . .
H42 H 0.2157 0.9965 0.2616 0.119 Uiso 1 1 calc R . .
C53 C -0.2742(6) 0.1874(4) 0.1060(4) 0.099(2) Uani 1 1 d . . .
H53 H -0.3205 0.1387 0.1239 0.119 Uiso 1 1 calc R . .
C25 C 1.2867(7) 0.5795(5) 0.2512(4) 0.108(2) Uani 1 1 d . . .
H25 H 1.2843 0.5335 0.2775 0.129 Uiso 1 1 calc R . .
C48 C -0.3851(7) 0.3797(4) 0.0301(4) 0.121(3) Uani 1 1 d . . .
H48A H -0.4370 0.3465 -0.0158 0.146 Uiso 1 1 calc R . .
H48B H -0.4535 0.3869 0.0606 0.146 Uiso 1 1 calc R . .
C36 C 0.0688(6) 0.7662(4) 0.4782(3) 0.0848(17) Uani 1 1 d . . .
H36 H 0.0164 0.7463 0.5104 0.102 Uiso 1 1 calc R . .
C20 C 0.8168(6) 0.5372(6) 0.2737(4) 0.095(2) Uani 1 1 d . . .
C47 C -0.2980(6) 0.5537(4) 0.0722(3) 0.0777(16) Uani 1 1 d . . .
H47 H -0.3286 0.5569 0.1147 0.093 Uiso 1 1 calc R . .
C23 C 0.9298(6) 0.5937(7) 0.2448(4) 0.131(3) Uani 1 1 d . . .
H23A H 0.8988 0.5878 0.1954 0.157 Uiso 1 1 calc R . .
H23B H 0.9464 0.6600 0.2675 0.157 Uiso 1 1 calc R . .
C45 C -0.2171(8) 0.5907(5) -0.0137(4) 0.111(2) Uani 1 1 d . . .
H45 H -0.1775 0.6260 -0.0432 0.133 Uiso 1 1 calc R . .
C46 C -0.2640(9) 0.4962(5) -0.0297(4) 0.125(3) Uani 1 1 d . . .
H46 H -0.2624 0.4551 -0.0711 0.150 Uiso 1 1 calc R . .
C18 C 0.6589(6) 0.3861(5) 0.2697(3) 0.105(2) Uani 1 1 d . . .
H18 H 0.6246 0.3224 0.2490 0.126 Uiso 1 1 calc R . .
C19 C 0.7681(7) 0.4424(6) 0.2449(3) 0.119(3) Uani 1 1 d . . .
H19 H 0.8071 0.4142 0.2084 0.142 Uiso 1 1 calc R . .
C51 C -0.0771(7) 0.2687(6) 0.0804(5) 0.162(4) Uani 1 1 d . . .
H51 H 0.0193 0.2790 0.0798 0.194 Uiso 1 1 calc R . .
C50 C -0.1521(7) 0.3312(7) 0.0570(6) 0.190(5) Uani 1 1 d . . .
H50 H -0.1052 0.3819 0.0413 0.228 Uiso 1 1 calc R . .

loop_
_atom_site_aniso_label
_atom_site_aniso_U_11
_atom_site_aniso_U_22
_atom_site_aniso_U_33
_atom_site_aniso_U_23
_atom_site_aniso_U_13
_atom_site_aniso_U_12
Cd1 0.0587(2) 0.0553(2) 0.0596(2) 0.01913(18) 0.00488(18) 0.00768(17)
Cd2 0.0607(2) 0.0656(2) 0.0605(2) 0.02528(19) 0.00899(18) 0.01687(18)
C12 0.063(3) 0.064(3) 0.051(3) 0.021(3) 0.013(2) 0.018(2)
O10 0.054(2) 0.107(3) 0.105(3) 0.032(3) 0.014(2) 0.010(2)
N1 0.063(3) 0.063(3) 0.068(3) 0.016(2) -0.006(2) 0.014(2)
O4 0.114(3) 0.077(3) 0.058(2) 0.025(2) -0.002(2) 0.009(2)
O2 0.156(4) 0.073(3) 0.070(3) 0.027(2) -0.015(3) 0.012(3)
N8 0.065(3) 0.065(3) 0.061(3) 0.017(2) -0.001(2) 0.006(2)
O6 0.063(2) 0.090(3) 0.070(3) 0.011(2) 0.009(2) -0.0019(19)
N7 0.064(3) 0.059(3) 0.068(3) 0.016(2) -0.003(2) 0.010(2)
N2 0.084(3) 0.062(3) 0.068(3) 0.022(2) -0.004(2) 0.021(2)
O9 0.079(2) 0.083(3) 0.117(3) 0.050(3) 0.040(2) 0.028(2)
N4 0.057(2) 0.069(3) 0.072(3) 0.031(2) 0.002(2) 0.011(2)
C2 0.051(3) 0.066(3) 0.061(3) 0.022(3) 0.003(2) 0.010(2)
O5 0.142(4) 0.092(3) 0.086(3) 0.040(2) 0.018(3) 0.065(3)
O7 0.089(3) 0.089(3) 0.094(3) -0.008(2) 0.032(2) -0.025(2)
N3 0.086(3) 0.055(3) 0.078(3) 0.024(2) -0.014(3) 0.003(2)
C52 0.062(3) 0.064(3) 0.064(3) 0.012(3) 0.000(3) 0.009(3)
O1 0.181(5) 0.093(3) 0.081(3) 0.038(3) 0.035(3) 0.071(3)
C27 0.062(3) 0.062(3) 0.072(4) 0.012(3) 0.020(3) 0.006(3)
N5 0.092(3) 0.067(3) 0.076(3) 0.029(3) 0.026(3) 0.027(2)
C35 0.074(3) 0.051(3) 0.065(3) 0.011(3) -0.005(3) 0.016(3)
C14 0.093(4) 0.059(3) 0.065(3) 0.020(3) 0.021(3) 0.025(3)
C17 0.049(3) 0.082(4) 0.063(3) 0.020(3) -0.001(3) -0.002(3)
C13 0.063(3) 0.065(3) 0.068(4) 0.026(3) 0.010(3) 0.012(3)
C15 0.094(4) 0.074(4) 0.083(4) 0.036(3) 0.025(3) 0.036(3)
C1 0.060(3) 0.068(4) 0.070(4) 0.028(3) 0.004(3) 0.008(3)
C49 0.060(3) 0.064(3) 0.094(4) 0.024(3) -0.005(3) 0.005(3)
C11 0.076(3) 0.066(3) 0.067(4) 0.023(3) 0.016(3) 0.023(3)
C16 0.053(3) 0.068(3) 0.065(4) 0.015(3) 0.002(3) 0.007(3)
C40 0.073(3) 0.069(4) 0.081(4) 0.014(3) 0.007(3) 0.022(3)
C24 0.068(4) 0.113(5) 0.093(5) 0.042(4) 0.020(3) -0.013(4)
C34 0.116(5) 0.061(3) 0.072(4) 0.008(3) -0.008(3) 0.028(3)
C44 0.060(3) 0.059(3) 0.071(4) 0.024(3) -0.006(3) 0.003(2)
C9 0.069(3) 0.106(5) 0.074(4) 0.052(4) 0.014(3) 0.024(3)
C57 0.071(4) 0.085(4) 0.080(4) 0.034(3) 0.004(3) 0.004(3)
C56 0.063(3) 0.087(4) 0.092(5) 0.034(4) -0.003(3) -0.005(3)
C55 0.080(4) 0.068(3) 0.069(4) 0.005(3) -0.003(3) 0.021(3)
C38 0.072(3) 0.043(3) 0.070(4) 0.008(3) -0.016(3) 0.006(3)
C28 0.074(4) 0.069(4) 0.117(5) 0.034(3) 0.033(4) 0.025(3)
C58 0.065(3) 0.061(3) 0.073(4) 0.017(3) 0.008(3) 0.004(3)
C33 0.063(3) 0.065(3) 0.074(4) 0.012(3) -0.009(3) 0.017(3)
C43 0.063(3) 0.097(4) 0.111(5) 0.059(4) 0.009(4) 0.008(3)
C29 0.056(3) 0.088(4) 0.106(5) 0.020(4) 0.016(3) 0.016(3)
C10 0.083(4) 0.091(4) 0.060(3) 0.027(3) 0.013(3) 0.020(3)
C26 0.061(3) 0.111(5) 0.086(4) 0.046(4) 0.007(3) 0.003(3)
N6 0.096(4) 0.071(3) 0.105(4) 0.030(3) 0.000(3) 0.020(3)
C7 0.103(4) 0.089(4) 0.060(4) 0.017(3) 0.017(3) 0.047(3)
C22 0.058(3) 0.079(4) 0.082(4) 0.031(3) -0.002(3) 0.008(3)
C5 0.060(3) 0.099(5) 0.074(4) 0.042(4) 0.005(3) 0.014(3)
C3 0.109(4) 0.063(4) 0.060(3) 0.017(3) -0.010(3) 0.007(3)
O3 0.126(4) 0.193(5) 0.108(4) 0.087(4) 0.023(3) 0.061(4)
C6 0.112(5) 0.132(6) 0.045(3) 0.020(4) 0.011(3) 0.042(4)
C4 0.128(5) 0.057(3) 0.083(5) 0.024(3) -0.004(4) 0.011(3)
C31 0.071(3) 0.073(4) 0.082(4) 0.020(3) -0.020(3) 0.017(3)
O8 0.106(4) 0.208(6) 0.178(5) 0.119(5) 0.059(4) 0.052(4)
C21 0.060(3) 0.095(5) 0.122(6) 0.061(5) -0.013(4) -0.007(3)
C30 0.071(4) 0.061(3) 0.082(4) 0.013(3) 0.025(3) 0.015(3)
C39 0.094(4) 0.071(4) 0.075(4) 0.023(3) 0.018(3) 0.008(3)
C54 0.063(3) 0.100(5) 0.146(6) 0.065(5) 0.008(4) 0.014(3)
C41 0.123(5) 0.055(3) 0.083(4) 0.014(3) -0.024(4) 0.014(3)
C32 0.089(4) 0.076(4) 0.106(5) 0.013(4) -0.031(4) 0.037(3)
C8 0.067(3) 0.171(7) 0.067(4) 0.075(5) -0.003(3) 0.011(4)
C37 0.066(3) 0.075(4) 0.120(5) 0.028(4) 0.014(4) 0.026(3)
C42 0.068(4) 0.089(4) 0.131(6) 0.056(4) -0.015(4) -0.015(3)
C53 0.088(4) 0.091(5) 0.131(6) 0.065(4) 0.011(4) 0.013(4)
C25 0.079(4) 0.147(6) 0.108(5) 0.079(5) 0.007(4) 0.010(4)
C48 0.098(5) 0.073(4) 0.184(8) 0.051(5) -0.019(5) 0.007(4)
C36 0.077(4) 0.082(4) 0.112(5) 0.042(4) 0.030(4) 0.029(3)
C20 0.062(4) 0.130(6) 0.080(5) 0.034(5) -0.007(3) -0.010(4)
C47 0.081(4) 0.078(4) 0.083(4) 0.035(4) 0.011(3) 0.024(3)
C23 0.049(3) 0.224(9) 0.129(6) 0.090(6) 0.007(4) 0.007(5)
C45 0.163(7) 0.083(5) 0.112(6) 0.038(4) 0.068(5) 0.041(5)
C46 0.197(9) 0.082(5) 0.114(6) 0.032(5) 0.048(6) 0.048(5)
C18 0.084(4) 0.119(5) 0.083(5) -0.005(4) 0.022(4) -0.026(4)
C19 0.095(5) 0.168(8) 0.069(4) 0.003(5) 0.028(4) -0.019(5)
C51 0.069(4) 0.181(8) 0.302(12) 0.173(9) 0.063(6) 0.049(5)
C50 0.082(5) 0.200(9) 0.368(15) 0.219(11) 0.072(7) 0.048(5)

loop_
_atom_type_symbol
_atom_type_description
_atom_type_scat_dispersion_real
_atom_type_scat_dispersion_imag
_atom_type_scat_source
C C 0.0033 0.0016 'International Tables Vol C Tables 4.2.6.8 and 6.1.1.4'
H H 0.0000 0.0000 'International Tables Vol C Tables 4.2.6.8 and 6.1.1.4'
N N 0.0061 0.0033 'International Tables Vol C Tables 4.2.6.8 and 6.1.1.4'
O O 0.0106 0.0060 'International Tables Vol C Tables 4.2.6.8 and 6.1.1.4'
Cd Cd -0.8075 1.2024 'International Tables Vol C Tables 4.2.6.8 and 6.1.1.4'

loop_
_geom_angle_atom_site_label_1
_geom_angle_atom_site_label_2
_geom_angle_atom_site_label_3
_geom_angle
_geom_angle_site_symmetry_1
_geom_angle_site_symmetry_3
_geom_angle_publ_flag
N1 Cd1 N8 93.69(14) . . ?
N1 Cd1 O1 96.77(15) . . ?
N8 Cd1 O1 125.85(16) . . ?
N1 Cd1 O2 146.49(17) . . ?
N8 Cd1 O2 92.11(14) . . ?
O1 Cd1 O2 54.17(14) . . ?
N1 Cd1 O7 108.02(15) . . ?
N8 Cd1 O7 89.13(15) . . ?
O1 Cd1 O7 135.81(17) . . ?
O2 Cd1 O7 105.04(17) . . ?
N1 Cd1 O6 83.17(14) . . ?
N8 Cd1 O6 139.67(14) . . ?
O1 Cd1 O6 94.37(16) . . ?
O2 Cd1 O6 112.39(15) . . ?
O7 Cd1 O6 54.64(13) . . ?
N1 Cd1 C1 122.22(18) . . ?
N8 Cd1 C1 110.55(16) . . ?
O1 Cd1 C1 26.98(15) . . ?
O2 Cd1 C1 27.19(15) . . ?
O7 Cd1 C1 123.29(17) . . ?
O6 Cd1 C1 104.81(14) . . ?
N1 Cd1 C16 94.54(15) . . ?
N8 Cd1 C16 114.36(16) . . ?
O1 Cd1 C16 117.49(17) . . ?
O2 Cd1 C16 112.88(16) . . ?
O7 Cd1 C16 27.51(14) . . ?
O6 Cd1 C16 27.23(13) . . ?
C1 Cd1 C16 118.50(15) . . ?
N4 Cd2 O9 118.14(16) . 1_355 ?
N4 Cd2 N5 114.85(15) . . ?
O9 Cd2 N5 99.74(15) 1_355 . ?
N4 Cd2 O4 94.92(13) . 1_464 ?
O9 Cd2 O4 91.29(14) 1_355 1_464 ?
N5 Cd2 O4 137.32(15) . 1_464 ?
N4 Cd2 O5 124.68(16) . 1_464 ?
O9 Cd2 O5 108.31(15) 1_355 1_464 ?
N5 Cd2 O5 83.13(15) . 1_464 ?
O4 Cd2 O5 54.35(13) 1_464 1_464 ?
N4 Cd2 C13 113.56(15) . 1_464 ?
O9 Cd2 C13 98.43(15) 1_355 1_464 ?
N5 Cd2 C13 110.24(17) . 1_464 ?
O4 Cd2 C13 27.08(14) 1_464 1_464 ?
O5 Cd2 C13 27.49(14) 1_464 1_464 ?
C11 C12 C14 118.2(5) . . ?
C11 C12 C13 121.6(5) . . ?
C14 C12 C13 120.0(5) . . ?
C33 N1 C31 104.9(4) . . ?
C33 N1 Cd1 122.7(3) . . ?
C31 N1 Cd1 132.3(4) . . ?
C13 O4 Cd2 91.5(3) . 1_646 ?
C1 O2 Cd1 91.9(3) . . ?
C58 N8 C57 104.7(4) . . ?
C58 N8 Cd1 120.5(3) . . ?
C57 N8 Cd1 134.7(4) . . ?
C16 O6 Cd1 91.9(3) . . ?
C58 N7 C56 106.5(4) . . ?
C58 N7 C55 126.9(5) . . ?
C56 N7 C55 126.5(4) . . ?
C33 N2 C32 106.9(4) . . ?
C33 N2 C34 125.6(5) . . ?
C32 N2 C34 127.5(5) . . ?
C30 O9 Cd2 102.3(3) . 1_755 ?
C44 N4 C43 104.8(5) . . ?
C44 N4 Cd2 122.2(3) . . ?
C43 N4 Cd2 132.5(4) . . ?
C7 C2 C3 117.9(5) . . ?
C7 C2 C1 121.2(5) . . ?
C3 C2 C1 120.9(5) . . ?
C13 O5 Cd2 91.1(3) . 1_646 ?
C16 O7 Cd1 91.9(3) . . ?
C44 N3 C42 105.8(5) . . ?
C44 N3 C41 126.5(5) . . ?
C42 N3 C41 127.7(5) . . ?
C51 C52 C53 114.8(5) . . ?
C51 C52 C55 123.2(5) . . ?
C53 C52 C55 121.9(5) . . ?
C1 O1 Cd1 93.2(4) . . ?
C26 C27 C28 118.9(5) . . ?
C26 C27 C30 119.9(5) . . ?
C28 C27 C30 121.2(5) . . ?
C47 N5 C45 103.3(5) . . ?
C47 N5 Cd2 126.9(4) . . ?
C45 N5 Cd2 125.9(4) . . ?
C36 C35 C40 118.0(5) . . ?
C36 C35 C34 121.3(5) . . ?
C40 C35 C34 120.7(5) . . ?
C15 C14 C12 120.2(5) . . ?
C15 C14 H14 119.9 . . ?
C12 C14 H14 119.9 . . ?
C18 C17 C22 119.7(5) . . ?
C18 C17 C16 120.0(5) . . ?
C22 C17 C16 120.3(5) . . ?
O4 C13 O5 122.1(5) . . ?
O4 C13 C12 120.2(5) . . ?
O5 C13 C12 117.6(5) . . ?
O4 C13 Cd2 61.4(3) . 1_646 ?
O5 C13 Cd2 61.4(3) . 1_646 ?
C12 C13 Cd2 167.2(3) . 1_646 ?
C9 C15 C14 120.4(5) . . ?
C9 C15 H15 119.8 . . ?
C14 C15 H15 119.8 . . ?
O1 C1 O2 120.8(5) . . ?
O1 C1 C2 119.6(6) . . ?
O2 C1 C2 119.6(5) . . ?
O1 C1 Cd1 59.8(3) . . ?
O2 C1 Cd1 60.9(3) . . ?
C2 C1 Cd1 179.2(4) . . ?
C54 C49 C50 116.5(6) . . ?
C54 C49 C48 117.3(5) . . ?
C50 C49 C48 126.2(6) . . ?
C12 C11 C10 122.6(5) . . ?
C12 C11 H11 118.7 . . ?
C10 C11 H11 118.7 . . ?
O6 C16 O7 121.0(5) . . ?
O6 C16 C17 119.0(5) . . ?
O7 C16 C17 120.0(5) . . ?
O6 C16 Cd1 60.9(3) . . ?
O7 C16 Cd1 60.5(3) . . ?
C17 C16 Cd1 173.4(4) . . ?
C35 C40 C39 120.4(5) . . ?
C35 C40 H40 119.8 . . ?
C39 C40 H40 119.8 . . ?
C29 C24 C25 120.9(5) . . ?
C29 C24 O8 125.0(6) . . ?
C25 C24 O8 114.0(6) . . ?
N2 C34 C35 112.0(4) . . ?
N2 C34 H34A 109.2 . . ?
C35 C34 H34A 109.2 . . ?
N2 C34 H34B 109.2 . . ?
C35 C34 H34B 109.2 . . ?
H34A C34 H34B 107.9 . . ?
N4 C44 N3 112.8(5) . . ?
N4 C44 H44 123.6 . . ?
N3 C44 H44 123.6 . . ?
C15 C9 C10 120.1(5) . . ?
C15 C9 O3 119.2(6) . . ?
C10 C9 O3 120.6(6) . . ?
C56 C57 N8 109.5(5) . . ?
C56 C57 H57 125.3 . . ?
N8 C57 H57 125.3 . . ?
C57 C56 N7 106.9(5) . . ?
C57 C56 H56 126.6 . . ?
N7 C56 H56 126.6 . . ?
N7 C55 C52 113.2(4) . . ?
N7 C55 H55A 108.9 . . ?
C52 C55 H55A 108.9 . . ?
N7 C55 H55B 108.9 . . ?
C52 C55 H55B 108.9 . . ?
H55A C55 H55B 107.7 . . ?
C37 C38 C39 118.7(5) . . ?
C37 C38 C41 120.3(6) . . ?
C39 C38 C41 121.0(6) . . ?
C27 C28 C29 120.6(5) . . ?
C27 C28 H28 119.7 . . ?
C29 C28 H28 119.7 . . ?
N8 C58 N7 112.4(5) . . ?
N8 C58 H58 123.8 . . ?
N7 C58 H58 123.8 . . ?
N1 C33 N2 112.1(4) . . ?
N1 C33 H33 124.0 . . ?
N2 C33 H33 124.0 . . ?
C42 C43 N4 108.9(6) . . ?
C42 C43 H43 125.6 . . ?
N4 C43 H43 125.6 . . ?
C24 C29 C28 119.0(5) . . ?
C24 C29 H29 120.5 . . ?
C28 C29 H29 120.5 . . ?
C11 C10 C9 118.4(5) . . ?
C11 C10 H10 120.8 . . ?
C9 C10 H10 120.8 . . ?
C27 C26 C25 120.9(6) . . ?
C27 C26 H26 119.6 . . ?
C25 C26 H26 119.6 . . ?
C46 N6 C47 106.8(5) . . ?
C46 N6 C48 126.2(7) . . ?
C47 N6 C48 126.5(7) . . ?
C2 C7 C6 120.4(6) . . ?
C2 C7 H7 119.8 . . ?
C6 C7 H7 119.8 . . ?
C17 C22 C21 120.4(6) . . ?
C17 C22 H22 119.8 . . ?
C21 C22 H22 119.8 . . ?
C4 C5 C6 118.4(5) . . ?
C4 C5 C8 121.8(7) . . ?
C6 C5 C8 119.7(6) . . ?
C2 C3 C4 121.5(5) . . ?
C2 C3 H3 119.2 . . ?
C4 C3 H3 119.2 . . ?
C8 O3 C9 124.6(6) . . ?
C5 C6 C7 120.8(5) . . ?
C5 C6 H6 119.6 . . ?
C7 C6 H6 119.6 . . ?
C5 C4 C3 120.9(6) . . ?
C5 C4 H4 119.6 . . ?
C3 C4 H4 119.6 . . ?
C32 C31 N1 109.7(5) . . ?
C32 C31 H31 125.1 . . ?
N1 C31 H31 125.1 . . ?
C23 O8 C24 119.2(6) . . ?
C20 C21 C22 121.4(7) . . ?
C20 C21 H21 119.3 . . ?
C22 C21 H21 119.3 . . ?
O10 C30 O9 123.4(5) . . ?
O10 C30 C27 119.3(5) . . ?
O9 C30 C27 117.3(5) . . ?
C38 C39 C40 120.2(5) . . ?
C38 C39 H39 119.9 . . ?
C40 C39 H39 119.9 . . ?
C49 C54 C53 122.3(6) . . ?
C49 C54 H54 118.9 . . ?
C53 C54 H54 118.9 . . ?
N3 C41 C38 113.9(5) . . ?
N3 C41 H41A 108.8 . . ?
C38 C41 H41A 108.8 . . ?
N3 C41 H41B 108.8 . . ?
C38 C41 H41B 108.8 . . ?
H41A C41 H41B 107.7 . . ?
C31 C32 N2 106.5(5) . . ?
C31 C32 H32 126.8 . . ?
N2 C32 H32 126.8 . . ?
O3 C8 C5 118.8(7) . . ?
O3 C8 H8A 107.6 . . ?
C5 C8 H8A 107.6 . . ?
O3 C8 H8B 107.6 . . ?
C5 C8 H8B 107.6 . . ?
H8A C8 H8B 107.1 . . ?
C38 C37 C36 121.5(5) . . ?
C38 C37 H37 119.3 . . ?
C36 C37 H37 119.3 . . ?
C43 C42 N3 107.7(5) . . ?
C43 C42 H42 126.2 . . ?
N3 C42 H42 126.2 . . ?
C52 C53 C54 122.0(5) . . ?
C52 C53 H53 119.0 . . ?
C54 C53 H53 119.0 . . ?
C24 C25 C26 119.7(6) . . ?
C24 C25 H25 120.2 . . ?
C26 C25 H25 120.2 . . ?
N6 C48 C49 115.2(5) . . ?
N6 C48 H48A 108.5 . . ?
C49 C48 H48A 108.5 . . ?
N6 C48 H48B 108.5 . . ?
C49 C48 H48B 108.5 . . ?
H48A C48 H48B 107.5 . . ?
C35 C36 C37 121.3(6) . . ?
C35 C36 H36 119.4 . . ?
C37 C36 H36 119.4 . . ?
C21 C20 C19 118.7(6) . . ?
C21 C20 C23 121.9(7) . . ?
C19 C20 C23 119.4(7) . . ?
N5 C47 N6 112.9(6) . . ?
N5 C47 H47 123.6 . . ?
N6 C47 H47 123.6 . . ?
O8 C23 C20 110.2(6) . . ?
O8 C23 H23A 109.6 . . ?
C20 C23 H23A 109.6 . . ?
O8 C23 H23B 109.6 . . ?
C20 C23 H23B 109.6 . . ?
H23A C23 H23B 108.1 . . ?
C46 C45 N5 110.5(6) . . ?
C46 C45 H45 124.7 . . ?
N5 C45 H45 124.7 . . ?
N6 C46 C45 106.4(7) . . ?
N6 C46 H46 126.8 . . ?
C45 C46 H46 126.8 . . ?
C17 C18 C19 118.4(6) . . ?
C17 C18 H18 120.8 . . ?
C19 C18 H18 120.8 . . ?
C20 C19 C18 121.4(7) . . ?
C20 C19 H19 119.3 . . ?
C18 C19 H19 119.3 . . ?
C52 C51 C50 123.4(6) . . ?
C52 C51 H51 118.3 . . ?
C50 C51 H51 118.3 . . ?
C49 C50 C51 120.8(6) . . ?
C49 C50 H50 119.6 . . ?
C51 C50 H50 119.6 . . ?

loop_
_geom_bond_atom_site_label_1
_geom_bond_atom_site_label_2
_geom_bond_distance
_geom_bond_site_symmetry_2
_geom_bond_publ_flag
Cd1 N1 2.248(4) . ?
Cd1 N8 2.290(4) . ?
Cd1 O1 2.325(4) . ?
Cd1 O2 2.349(4) . ?
Cd1 O7 2.356(4) . ?
Cd1 O6 2.363(3) . ?
Cd1 C1 2.686(5) . ?
Cd1 C16 2.704(5) . ?
Cd2 N4 2.221(4) . ?
Cd2 O9 2.231(3) 1_355 ?
Cd2 N5 2.255(4) . ?
Cd2 O4 2.374(3) 1_464 ?
Cd2 O5 2.375(4) 1_464 ?
Cd2 C13 2.703(5) 1_464 ?
C12 C11 1.373(7) . ?
C12 C14 1.389(6) . ?
C12 C13 1.499(6) . ?
O10 C30 1.238(6) . ?
N1 C33 1.321(6) . ?
N1 C31 1.372(6) . ?
O4 C13 1.231(6) . ?
O4 Cd2 2.374(3) 1_646 ?
O2 C1 1.228(6) . ?
N8 C58 1.306(6) . ?
N8 C57 1.369(6) . ?
O6 C16 1.238(6) . ?
N7 C58 1.327(6) . ?
N7 C56 1.351(6) . ?
N7 C55 1.474(6) . ?
N2 C33 1.327(6) . ?
N2 C32 1.368(6) . ?
N2 C34 1.468(6) . ?
O9 C30 1.263(6) . ?
O9 Cd2 2.231(3) 1_755 ?
N4 C44 1.307(6) . ?
N4 C43 1.377(6) . ?
C2 C7 1.356(7) . ?
C2 C3 1.363(7) . ?
C2 C1 1.504(7) . ?
O5 C13 1.248(6) . ?
O5 Cd2 2.375(4) 1_646 ?
O7 C16 1.250(6) . ?
N3 C44 1.328(6) . ?
N3 C42 1.358(7) . ?
N3 C41 1.461(7) . ?
C52 C51 1.319(7) . ?
C52 C53 1.349(7) . ?
C52 C55 1.496(7) . ?
O1 C1 1.220(6) . ?
C27 C26 1.370(7) . ?
C27 C28 1.372(7) . ?
C27 C30 1.512(7) . ?
N5 C47 1.306(6) . ?
N5 C45 1.367(7) . ?
C35 C36 1.360(7) . ?
C35 C40 1.375(7) . ?
C35 C34 1.507(7) . ?
C14 C15 1.385(7) . ?
C14 H14 0.9300 . ?
C17 C18 1.365(8) . ?
C17 C22 1.379(7) . ?
C17 C16 1.493(7) . ?
C13 Cd2 2.703(5) 1_646 ?
C15 C9 1.370(8) . ?
C15 H15 0.9300 . ?
C49 C54 1.319(7) . ?
C49 C50 1.333(8) . ?
C49 C48 1.504(7) . ?
C11 C10 1.376(7) . ?
C11 H11 0.9300 . ?
C40 C39 1.387(7) . ?
C40 H40 0.9300 . ?
C24 C29 1.356(8) . ?
C24 C25 1.369(8) . ?
C24 O8 1.440(7) . ?
C34 H34A 0.9700 . ?
C34 H34B 0.9700 . ?
C44 H44 0.9300 . ?
C9 C10 1.393(8) . ?
C9 O3 1.418(6) . ?
C57 C56 1.340(7) . ?
C57 H57 0.9300 . ?
C56 H56 0.9300 . ?
C55 H55A 0.9700 . ?
C55 H55B 0.9700 . ?
C38 C37 1.338(7) . ?
C38 C39 1.377(7) . ?
C38 C41 1.521(7) . ?
C28 C29 1.399(7) . ?
C28 H28 0.9300 . ?
C58 H58 0.9300 . ?
C33 H33 0.9300 . ?
C43 C42 1.336(8) . ?
C43 H43 0.9300 . ?
C29 H29 0.9300 . ?
C10 H10 0.9300 . ?
C26 C25 1.372(7) . ?
C26 H26 0.9300 . ?
N6 C46 1.330(8) . ?
N6 C47 1.335(7) . ?
N6 C48 1.453(7) . ?
C7 C6 1.392(7) . ?
C7 H7 0.9300 . ?
C22 C21 1.399(7) . ?
C22 H22 0.9300 . ?
C5 C4 1.334(8) . ?
C5 C6 1.373(8) . ?
C5 C8 1.426(7) . ?
C3 C4 1.383(7) . ?
C3 H3 0.9300 . ?
O3 C8 1.310(7) . ?
C6 H6 0.9300 . ?
C4 H4 0.9300 . ?
C31 C32 1.345(7) . ?
C31 H31 0.9300 . ?
O8 C23 1.274(7) . ?
C21 C20 1.339(9) . ?
C21 H21 0.9300 . ?
C39 H39 0.9300 . ?
C54 C53 1.377(8) . ?
C54 H54 0.9300 . ?
C41 H41A 0.9700 . ?
C41 H41B 0.9700 . ?
C32 H32 0.9300 . ?
C8 H8A 0.9700 . ?
C8 H8B 0.9700 . ?
C37 C36 1.369(7) . ?
C37 H37 0.9300 . ?
C42 H42 0.9300 . ?
C53 H53 0.9300 . ?
C25 H25 0.9300 . ?
C48 H48A 0.9700 . ?
C48 H48B 0.9700 . ?
C36 H36 0.9300 . ?
C20 C19 1.374(9) . ?
C20 C23 1.502(8) . ?
C47 H47 0.9300 . ?
C23 H23A 0.9700 . ?
C23 H23B 0.9700 . ?
C45 C46 1.346(9) . ?
C45 H45 0.9300 . ?
C46 H46 0.9300 . ?
C18 C19 1.430(8) . ?
C18 H18 0.9300 . ?
C19 H19 0.9300 . ?
C51 C50 1.387(9) . ?
C51 H51 0.9300 . ?
C50 H50 0.9300 . ?

loop_
_geom_torsion_atom_site_label_1
_geom_torsion_atom_site_label_2
_geom_torsion_atom_site_label_3
_geom_torsion_atom_site_label_4
_geom_torsion
_geom_torsion_site_symmetry_1
_geom_torsion_site_symmetry_2
_geom_torsion_site_symmetry_3
_geom_torsion_site_symmetry_4
_geom_torsion_publ_flag
N8 Cd1 N1 C33 -169.8(4) . . . . ?
O1 Cd1 N1 C33 63.5(4) . . . . ?
O2 Cd1 N1 C33 90.8(5) . . . . ?
O7 Cd1 N1 C33 -79.5(4) . . . . ?
O6 Cd1 N1 C33 -30.2(4) . . . . ?
C1 Cd1 N1 C33 73.1(4) . . . . ?
C16 Cd1 N1 C33 -54.9(4) . . . . ?
N8 Cd1 N1 C31 4.8(5) . . . . ?
O1 Cd1 N1 C31 -121.9(5) . . . . ?
O2 Cd1 N1 C31 -94.6(5) . . . . ?
O7 Cd1 N1 C31 95.1(5) . . . . ?
O6 Cd1 N1 C31 144.5(5) . . . . ?
C1 Cd1 N1 C31 -112.3(5) . . . . ?
C16 Cd1 N1 C31 119.7(5) . . . . ?
N1 Cd1 O2 C1 -34.3(5) . . . . ?
N8 Cd1 O2 C1 -134.2(4) . . . . ?
O1 Cd1 O2 C1 -0.1(3) . . . . ?
O7 Cd1 O2 C1 136.1(3) . . . . ?
O6 Cd1 O2 C1 78.6(4) . . . . ?
C16 Cd1 O2 C1 108.2(4) . . . . ?
N1 Cd1 N8 C58 97.1(4) . . . . ?
O1 Cd1 N8 C58 -161.8(4) . . . . ?
O2 Cd1 N8 C58 -115.9(4) . . . . ?
O7 Cd1 N8 C58 -10.9(4) . . . . ?
O6 Cd1 N8 C58 13.3(5) . . . . ?
C1 Cd1 N8 C58 -136.4(4) . . . . ?
C16 Cd1 N8 C58 0.4(4) . . . . ?
N1 Cd1 N8 C57 -87.1(5) . . . . ?
O1 Cd1 N8 C57 14.0(6) . . . . ?
O2 Cd1 N8 C57 59.8(5) . . . . ?
O7 Cd1 N8 C57 164.9(5) . . . . ?
O6 Cd1 N8 C57 -170.9(4) . . . . ?
C1 Cd1 N8 C57 39.4(5) . . . . ?
C16 Cd1 N8 C57 176.2(5) . . . . ?
N1 Cd1 O6 C16 -114.0(3) . . . . ?
N8 Cd1 O6 C16 -26.4(4) . . . . ?
O1 Cd1 O6 C16 149.7(3) . . . . ?
O2 Cd1 O6 C16 96.8(3) . . . . ?
O7 Cd1 O6 C16 3.8(3) . . . . ?
C1 Cd1 O6 C16 124.4(3) . . . . ?
O9 Cd2 N4 C44 24.5(4) 1_355 . . . ?
N5 Cd2 N4 C44 -92.9(4) . . . . ?
O4 Cd2 N4 C44 118.6(4) 1_464 . . . ?
O5 Cd2 N4 C44 167.9(3) 1_464 . . . ?
C13 Cd2 N4 C44 139.0(4) 1_464 . . . ?
O9 Cd2 N4 C43 -145.5(5) 1_355 . . . ?
N5 Cd2 N4 C43 97.1(5) . . . . ?
O4 Cd2 N4 C43 -51.4(5) 1_464 . . . ?
O5 Cd2 N4 C43 -2.1(5) 1_464 . . . ?
C13 Cd2 N4 C43 -31.0(5) 1_464 . . . ?
N1 Cd1 O7 C16 63.6(3) . . . . ?
N8 Cd1 O7 C16 157.2(3) . . . . ?
O1 Cd1 O7 C16 -57.2(4) . . . . ?
O2 Cd1 O7 C16 -110.8(3) . . . . ?
O6 Cd1 O7 C16 -3.8(3) . . . . ?
C1 Cd1 O7 C16 -88.6(4) . . . . ?
N1 Cd1 O1 C1 161.9(4) . . . . ?
N8 Cd1 O1 C1 62.3(4) . . . . ?
O2 Cd1 O1 C1 0.1(3) . . . . ?
O7 Cd1 O1 C1 -73.5(4) . . . . ?
O6 Cd1 O1 C1 -114.5(4) . . . . ?
C16 Cd1 O1 C1 -99.4(4) . . . . ?
N4 Cd2 N5 C47 92.5(5) . . . . ?
O9 Cd2 N5 C47 -34.9(5) 1_355 . . . ?
O4 Cd2 N5 C47 -137.6(4) 1_464 . . . ?
O5 Cd2 N5 C47 -142.4(5) 1_464 . . . ?
C13 Cd2 N5 C47 -137.7(4) 1_464 . . . ?
N4 Cd2 N5 C45 -113.7(5) . . . . ?
O9 Cd2 N5 C45 118.9(5) 1_355 . . . ?
O4 Cd2 N5 C45 16.2(6) 1_464 . . . ?
O5 Cd2 N5 C45 11.4(5) 1_464 . . . ?
C13 Cd2 N5 C45 16.1(6) 1_464 . . . ?
C11 C12 C14 C15 0.4(8) . . . . ?
C13 C12 C14 C15 -174.3(5) . . . . ?
Cd2 O4 C13 O5 -10.3(6) 1_646 . . . ?
Cd2 O4 C13 C12 165.4(4) 1_646 . . . ?
Cd2 O5 C13 O4 10.3(6) 1_646 . . . ?
Cd2 O5 C13 C12 -165.5(4) 1_646 . . . ?
C11 C12 C13 O4 -174.1(5) . . . . ?
C14 C12 C13 O4 0.4(7) . . . . ?
C11 C12 C13 O5 1.7(7) . . . . ?
C14 C12 C13 O5 176.2(5) . . . . ?
C11 C12 C13 Cd2 -81(2) . . . 1_646 ?
C14 C12 C13 Cd2 93.8(19) . . . 1_646 ?
C12 C14 C15 C9 -0.2(8) . . . . ?
Cd1 O1 C1 O2 -0.1(6) . . . . ?
Cd1 O1 C1 C2 179.4(4) . . . . ?
Cd1 O2 C1 O1 0.1(6) . . . . ?
Cd1 O2 C1 C2 -179.4(4) . . . . ?
C7 C2 C1 O1 -3.6(8) . . . . ?
C3 C2 C1 O1 178.3(5) . . . . ?
C7 C2 C1 O2 176.0(5) . . . . ?
C3 C2 C1 O2 -2.1(8) . . . . ?
O2 Cd1 C1 O1 -179.9(6) . . . . ?
O7 Cd1 C1 O1 126.9(4) . . . . ?
O6 Cd1 C1 O1 69.8(4) . . . . ?
C16 Cd1 C1 O1 95.2(4) . . . . ?
N1 Cd1 C1 O2 158.4(3) . . . . ?
N8 Cd1 C1 O2 49.9(4) . . . . ?
O7 Cd1 C1 O2 -53.2(4) . . . . ?
O6 Cd1 C1 O2 -110.3(4) . . . . ?
C16 Cd1 C1 O2 -84.9(4) . . . . ?
C14 C12 C11 C10 -0.1(8) . . . . ?
C13 C12 C11 C10 174.4(5) . . . . ?
Cd1 O6 C16 O7 -6.9(5) . . . . ?
Cd1 O6 C16 C17 172.5(4) . . . . ?
Cd1 O7 C16 O6 6.9(5) . . . . ?
Cd1 O7 C16 C17 -172.5(4) . . . . ?
C18 C17 C16 O6 153.0(6) . . . . ?
C22 C17 C16 O6 -27.2(7) . . . . ?
C18 C17 C16 O7 -27.6(8) . . . . ?
C22 C17 C16 O7 152.1(5) . . . . ?
N1 Cd1 C16 O6 65.5(3) . . . . ?
N8 Cd1 C16 O6 161.6(3) . . . . ?
O1 Cd1 C16 O6 -34.6(4) . . . . ?
O2 Cd1 C16 O6 -94.8(3) . . . . ?
O7 Cd1 C16 O6 -173.2(5) . . . . ?
C1 Cd1 C16 O6 -65.2(4) . . . . ?
N1 Cd1 C16 O7 -121.3(3) . . . . ?
N8 Cd1 C16 O7 -25.1(4) . . . . ?
O1 Cd1 C16 O7 138.7(3) . . . . ?
O2 Cd1 C16 O7 78.4(3) . . . . ?
O6 Cd1 C16 O7 173.2(5) . . . . ?
C1 Cd1 C16 O7 108.0(4) . . . . ?
C36 C35 C40 C39 1.0(8) . . . . ?
C34 C35 C40 C39 -177.9(5) . . . . ?
C33 N2 C34 C35 141.5(5) . . . . ?
C32 N2 C34 C35 -40.7(8) . . . . ?
C36 C35 C34 N2 99.9(6) . . . . ?
C40 C35 C34 N2 -81.2(6) . . . . ?
C43 N4 C44 N3 0.3(6) . . . . ?
Cd2 N4 C44 N3 -172.1(3) . . . . ?
C42 N3 C44 N4 -0.2(6) . . . . ?
C41 N3 C44 N4 178.6(5) . . . . ?
C14 C15 C9 C10 -0.3(9) . . . . ?
C14 C15 C9 O3 179.5(5) . . . . ?
C58 N8 C57 C56 0.6(6) . . . . ?
Cd1 N8 C57 C56 -175.6(4) . . . . ?
N8 C57 C56 N7 -0.5(7) . . . . ?
C58 N7 C56 C57 0.3(6) . . . . ?
C55 N7 C56 C57 -178.1(5) . . . . ?
C58 N7 C55 C52 -92.3(6) . . . . ?
C56 N7 C55 C52 85.6(6) . . . . ?
C51 C52 C55 N7 102.6(8) . . . . ?
C53 C52 C55 N7 -73.2(7) . . . . ?
C26 C27 C28 C29 1.2(9) . . . . ?
C30 C27 C28 C29 179.4(5) . . . . ?
C57 N8 C58 N7 -0.4(6) . . . . ?
Cd1 N8 C58 N7 176.4(3) . . . . ?
C56 N7 C58 N8 0.1(6) . . . . ?
C55 N7 C58 N8 178.4(4) . . . . ?
C31 N1 C33 N2 -0.3(6) . . . . ?
Cd1 N1 C33 N2 175.6(3) . . . . ?
C32 N2 C33 N1 0.3(6) . . . . ?
C34 N2 C33 N1 178.6(5) . . . . ?
C44 N4 C43 C42 -0.3(6) . . . . ?
Cd2 N4 C43 C42 171.0(4) . . . . ?
C25 C24 C29 C28 0.6(10) . . . . ?
O8 C24 C29 C28 -176.8(6) . . . . ?
C27 C28 C29 C24 -1.9(9) . . . . ?
C12 C11 C10 C9 -0.4(8) . . . . ?
C15 C9 C10 C11 0.6(8) . . . . ?
O3 C9 C10 C11 -179.2(5) . . . . ?
C28 C27 C26 C25 0.8(9) . . . . ?
C30 C27 C26 C25 -177.4(6) . . . . ?
C3 C2 C7 C6 0.4(8) . . . . ?
C1 C2 C7 C6 -177.8(5) . . . . ?
C18 C17 C22 C21 0.2(8) . . . . ?
C16 C17 C22 C21 -179.6(4) . . . . ?
C7 C2 C3 C4 -0.5(9) . . . . ?
C1 C2 C3 C4 177.7(5) . . . . ?
C15 C9 O3 C8 -178.6(6) . . . . ?
C10 C9 O3 C8 1.2(9) . . . . ?
C4 C5 C6 C7 -3.9(9) . . . . ?
C8 C5 C6 C7 176.0(5) . . . . ?
C2 C7 C6 C5 1.8(9) . . . . ?
C6 C5 C4 C3 3.8(10) . . . . ?
C8 C5 C4 C3 -176.0(6) . . . . ?
C2 C3 C4 C5 -1.7(10) . . . . ?
C33 N1 C31 C32 0.1(6) . . . . ?
Cd1 N1 C31 C32 -175.2(4) . . . . ?
C29 C24 O8 C23 -8.7(12) . . . . ?
C25 C24 O8 C23 173.8(8) . . . . ?
C17 C22 C21 C20 -0.5(8) . . . . ?
Cd2 O9 C30 O10 5.9(7) 1_755 . . . ?
Cd2 O9 C30 C27 -171.4(4) 1_755 . . . ?
C26 C27 C30 O10 -13.2(8) . . . . ?
C28 C27 C30 O10 168.6(5) . . . . ?
C26 C27 C30 O9 164.2(5) . . . . ?
C28 C27 C30 O9 -13.9(8) . . . . ?
C37 C38 C39 C40 -1.9(8) . . . . ?
C41 C38 C39 C40 176.2(5) . . . . ?
C35 C40 C39 C38 0.3(8) . . . . ?
C50 C49 C54 C53 -3.7(12) . . . . ?
C48 C49 C54 C53 177.3(7) . . . . ?
C44 N3 C41 C38 74.9(7) . . . . ?
C42 N3 C41 C38 -106.6(6) . . . . ?
C37 C38 C41 N3 -127.5(6) . . . . ?
C39 C38 C41 N3 54.5(7) . . . . ?
N1 C31 C32 N2 0.0(7) . . . . ?
C33 N2 C32 C31 -0.2(7) . . . . ?
C34 N2 C32 C31 -178.4(5) . . . . ?
C9 O3 C8 C5 -169.1(5) . . . . ?
C4 C5 C8 O3 176.6(6) . . . . ?
C6 C5 C8 O3 -3.3(9) . . . . ?
C39 C38 C37 C36 2.1(9) . . . . ?
C41 C38 C37 C36 -175.9(5) . . . . ?
N4 C43 C42 N3 0.2(7) . . . . ?
C44 N3 C42 C43 0.0(7) . . . . ?
C41 N3 C42 C43 -178.7(5) . . . . ?
C51 C52 C53 C54 2.9(11) . . . . ?
C55 C52 C53 C54 179.0(6) . . . . ?
C49 C54 C53 C52 0.5(12) . . . . ?
C29 C24 C25 C26 1.4(11) . . . . ?
O8 C24 C25 C26 179.1(6) . . . . ?
C27 C26 C25 C24 -2.2(11) . . . . ?
C46 N6 C48 C49 90.6(9) . . . . ?
C47 N6 C48 C49 -97.5(8) . . . . ?
C54 C49 C48 N6 158.6(7) . . . . ?
C50 C49 C48 N6 -20.2(13) . . . . ?
C40 C35 C36 C37 -0.8(9) . . . . ?
C34 C35 C36 C37 178.2(5) . . . . ?
C38 C37 C36 C35 -0.8(9) . . . . ?
C22 C21 C20 C19 -0.5(10) . . . . ?
C22 C21 C20 C23 -180.0(5) . . . . ?
C45 N5 C47 N6 3.1(7) . . . . ?
Cd2 N5 C47 N6 161.5(4) . . . . ?
C46 N6 C47 N5 -2.9(7) . . . . ?
C48 N6 C47 N5 -176.1(5) . . . . ?
C24 O8 C23 C20 -179.0(6) . . . . ?
C21 C20 C23 O8 114.9(9) . . . . ?
C19 C20 C23 O8 -64.6(9) . . . . ?
C47 N5 C45 C46 -2.1(8) . . . . ?
Cd2 N5 C45 C46 -160.8(5) . . . . ?
C47 N6 C46 C45 1.4(8) . . . . ?
C48 N6 C46 C45 174.7(6) . . . . ?
N5 C45 C46 N6 0.4(9) . . . . ?
C22 C17 C18 C19 1.0(9) . . . . ?
C16 C17 C18 C19 -179.3(6) . . . . ?
C21 C20 C19 C18 1.7(11) . . . . ?
C23 C20 C19 C18 -178.8(6) . . . . ?
C17 C18 C19 C20 -2.0(11) . . . . ?
C53 C52 C51 C50 -3.0(15) . . . . ?
C55 C52 C51 C50 -179.1(9) . . . . ?
C54 C49 C50 C51 3.6(15) . . . . ?
C48 C49 C50 C51 -177.6(9) . . . . ?
C52 C51 C50 C49 -0.2(19) . . . . ?
